data_2228608
loop_
_publ_author_name
'Zou, Li-Ke'
'Xie, Bin'
'Feng, Jian-Shen'
'Lai, Chuan'

_publ_section_title
;
 (<i>C-meso-N-meso</i>-5,12-Dimethyl-7,14-diphenyl-1,4,8,11-tetraazacyclotetradeca-4,11-diene)copper(II)
 bis[<i>O</i>,<i>O</i>'-bis(4-methylphenyl)dithiophosphate]
;
_journal_coeditor_code XU5079
_journal_issue 12
_journal_name_full 'Acta Crystallographica Section E'
_journal_page_first m1592
_journal_paper_doi 10.1107/S1600536810046672
_journal_volume 66
_journal_year 2010
_chemical_formula_iupac '[Cu (C24 H32 N4)] (C14 H14 O2 P S2)2'
_chemical_formula_moiety 'C24 H32 Cu N4 2+, 2(C14 H14 O2 P S2 -)'
_chemical_formula_sum 'C52 H60 Cu N4 O4 P2 S4'
_chemical_formula_weight 1058.76
_chemical_name_systematic
;
(<i>C-meso-N-meso</i>-5,12-Dimethyl-7,14-diphenyl-1,4,8,11-
tetraazacyclotetradeca-4,11-diene)copper(II)
bis[<i>O</i>,<i>O</i>'-bis(4-methylphenyl)dithiophosphate]
;
_space_group_IT_number 14
_symmetry_cell_setting monoclinic
_symmetry_space_group_name_Hall '-P 2yn'
_symmetry_space_group_name_H-M 'P 1 21/n 1'
_atom_sites_solution_hydrogens geom
_atom_sites_solution_primary direct
_atom_sites_solution_secondary difmap
_audit_creation_method SHELXL-97
_cell_angle_alpha 90.00
_cell_angle_beta 107.563(2)
_cell_angle_gamma 90.00
_cell_formula_units_Z 2
_cell_length_a 9.9467(18)
_cell_length_b 19.829(3)
_cell_length_c 13.550(2)
_cell_measurement_reflns_used 6736
_cell_measurement_temperature 103(2)
_cell_measurement_theta_max 27.50
_cell_measurement_theta_min 3.02
_cell_volume 2547.9(7)
_computing_cell_refinement 'RAPID-AUTO (Rigaku, 2004)'
_computing_data_collection 'RAPID-AUTO (Rigaku, 2004)'
_computing_data_reduction 'RAPID-AUTO (Rigaku, 2004)'
_computing_molecular_graphics 'ORTEP-3 for Windows (Farrugia, 1997)'
_computing_publication_material 'SHELXL97 (Sheldrick, 2008)'
_computing_structure_refinement 'SHELXS97 (Sheldrick, 2008)'
_computing_structure_solution 'SHELXS97 (Sheldrick, 2008)'
_diffrn_ambient_temperature 103(2)
_diffrn_measured_fraction_theta_full 0.997
_diffrn_measured_fraction_theta_max 0.997
_diffrn_measurement_device_type 'Rigaku SPIDER'
_diffrn_measurement_method \w
_diffrn_radiation_monochromator graphite
_diffrn_radiation_source 'Rotating Anode'
_diffrn_radiation_type MoK\a
_diffrn_radiation_wavelength 0.71073
_diffrn_reflns_av_R_equivalents 0.0369
_diffrn_reflns_av_sigmaI/netI 0.0389
_diffrn_reflns_limit_h_max 12
_diffrn_reflns_limit_h_min -12
_diffrn_reflns_limit_k_max 25
_diffrn_reflns_limit_k_min -18
_diffrn_reflns_limit_l_max 17
_diffrn_reflns_limit_l_min -15
_diffrn_reflns_number 19915
_diffrn_reflns_theta_full 27.49
_diffrn_reflns_theta_max 27.49
_diffrn_reflns_theta_min 3.05
_diffrn_standards_decay_% 0
_diffrn_standards_interval_count 0
_diffrn_standards_interval_time 0
_diffrn_standards_number 0
_exptl_absorpt_coefficient_mu 0.704
_exptl_absorpt_correction_T_max 0.8897
_exptl_absorpt_correction_T_min 0.7502
_exptl_absorpt_correction_type multi-scan
_exptl_absorpt_process_details '(ABSCOR; Higashi, 1995)'
_exptl_crystal_colour Violet
_exptl_crystal_density_diffrn 1.380
_exptl_crystal_density_method 'not measured'
_exptl_crystal_description Block
_exptl_crystal_F_000 1110
_exptl_crystal_size_max 0.43
_exptl_crystal_size_mid 0.27
_exptl_crystal_size_min 0.17
_refine_diff_density_max 0.386
_refine_diff_density_min -0.293
_refine_ls_extinction_method none
_refine_ls_goodness_of_fit_ref 1.002
_refine_ls_hydrogen_treatment mixed
_refine_ls_matrix_type full
_refine_ls_number_parameters 311
_refine_ls_number_reflns 5836
_refine_ls_number_restraints 0
_refine_ls_restrained_S_all 1.002
_refine_ls_R_factor_all 0.0534
_refine_ls_R_factor_gt 0.0391
_refine_ls_shift/su_max 0.001
_refine_ls_shift/su_mean 0.000
_refine_ls_structure_factor_coef Fsqd
_refine_ls_weighting_details 'calc w=1/[\s^2^(Fo^2^)+(0.0451P)^2^+1.3600P] where P=(Fo^2^+2Fc^2^)/3'
_refine_ls_weighting_scheme calc
_refine_ls_wR_factor_gt 0.0853
_refine_ls_wR_factor_ref 0.0925
_reflns_number_gt 4826
_reflns_number_total 5836
_reflns_threshold_expression I>2sigma(I)
_cod_data_source_file xu5079.cif
_cod_data_source_block I
_cod_original_cell_volume 2548.0(8)
_cod_original_sg_symbol_H-M 'P 21/n'
_cod_database_code 2228608
_cod_database_fobs_code 2228608

loop_
_symmetry_equiv_pos_as_xyz
'x, y, z'
'-x+1/2, y+1/2, -z+1/2'
'-x, -y, -z'
'x-1/2, -y-1/2, z-1/2'

loop_
_atom_site_type_symbol
_atom_site_label
_atom_site_fract_x
_atom_site_fract_y
_atom_site_fract_z
_atom_site_U_iso_or_equiv
_atom_site_adp_type
_atom_site_calc_flag
_atom_site_refinement_flags
_atom_site_occupancy
_atom_site_disorder_assembly
_atom_site_disorder_group
Cu Cu1 0.5000 0.5000 0.5000 0.01698(10) Uani d S 1 . .
P P1 0.73029(5) 0.58172(3) 0.33214(4) 0.01667(12) Uani d . 1 . .
S S1 0.53338(5) 0.59003(3) 0.33017(4) 0.02142(12) Uani d . 1 . .
S S2 0.87798(5) 0.61491(3) 0.45230(4) 0.02187(12) Uani d . 1 . .
O O1 0.73913(15) 0.61604(7) 0.22511(11) 0.0209(3) Uani d . 1 . .
O O2 0.77276(15) 0.50382(7) 0.31829(11) 0.0196(3) Uani d . 1 . .
N N1 0.34219(17) 0.44424(8) 0.40943(13) 0.0142(3) Uani d . 1 . .
N N2 0.35057(17) 0.56801(8) 0.49380(13) 0.0153(3) Uani d . 1 . .
C C1 0.2328(2) 0.49252(10) 0.35271(16) 0.0175(4) Uani d . 1 . .
H H1A 0.1433 0.4684 0.3200 0.021 Uiso calc R 1 . .
H H1B 0.2628 0.5150 0.2976 0.021 Uiso calc R 1 . .
C C2 0.2112(2) 0.54459(10) 0.42844(16) 0.0181(4) Uani d . 1 . .
H H2A 0.1562 0.5831 0.3903 0.022 Uiso calc R 1 . .
H H2B 0.1581 0.5244 0.4723 0.022 Uiso calc R 1 . .
C C3 0.3657(2) 0.62765(10) 0.53057(16) 0.0168(4) Uani d . 1 . .
C C4 0.5066(2) 0.65355(10) 0.59550(18) 0.0215(4) Uani d . 1 . .
H H4A 0.4890 0.6873 0.6440 0.026 Uiso calc R 1 . .
H H4B 0.5497 0.6779 0.5489 0.026 Uiso calc R 1 . .
C C5 0.6161(2) 0.60396(10) 0.65898(15) 0.0166(4) Uani d . 1 . .
H H5 0.5719 0.5778 0.7042 0.020 Uiso calc R 1 . .
C C6 0.2489(2) 0.67873(10) 0.50813(17) 0.0212(4) Uani d . 1 . .
H H6A 0.2389 0.7000 0.4410 0.025 Uiso calc R 1 . .
H H6B 0.2712 0.7133 0.5624 0.025 Uiso calc R 1 . .
H H6C 0.1604 0.6563 0.5064 0.025 Uiso calc R 1 . .
C C7 0.7405(2) 0.64289(10) 0.72869(15) 0.0172(4) Uani d . 1 . .
C C8 0.8229(2) 0.68434(10) 0.68628(16) 0.0196(4) Uani d . 1 . .
H H8 0.8024 0.6874 0.6133 0.024 Uiso calc R 1 . .
C C9 0.9344(2) 0.72098(11) 0.75002(17) 0.0235(5) Uani d . 1 . .
H H9 0.9897 0.7489 0.7205 0.028 Uiso calc R 1 . .
C C10 0.9650(2) 0.71691(11) 0.85647(18) 0.0274(5) Uani d . 1 . .
H H10 1.0407 0.7423 0.9001 0.033 Uiso calc R 1 . .
C C11 0.8852(2) 0.67582(12) 0.89898(17) 0.0276(5) Uani d . 1 . .
H H11 0.9065 0.6727 0.9720 0.033 Uiso calc R 1 . .
C C12 0.7739(2) 0.63893(11) 0.83531(16) 0.0229(5) Uani d . 1 . .
H H12 0.7199 0.6106 0.8654 0.027 Uiso calc R 1 . .
C C13 0.8664(2) 0.61490(11) 0.20000(16) 0.0200(4) Uani d . 1 . .
C C14 0.8967(2) 0.56077(12) 0.14644(16) 0.0244(5) Uani d . 1 . .
H H14 0.8345 0.5233 0.1297 0.029 Uiso calc R 1 . .
C C15 1.0187(2) 0.56155(13) 0.11728(17) 0.0275(5) Uani d . 1 . .
H H15 1.0403 0.5238 0.0816 0.033 Uiso calc R 1 . .
C C16 1.1103(2) 0.61635(12) 0.13915(16) 0.0262(5) Uani d . 1 . .
C C17 1.0790(2) 0.66962(12) 0.19497(17) 0.0255(5) Uani d . 1 . .
H H17 1.1417 0.7069 0.2127 0.031 Uiso calc R 1 . .
C C18 0.9572(2) 0.66934(11) 0.22540(17) 0.0222(4) Uani d . 1 . .
H H18 0.9367 0.7062 0.2633 0.027 Uiso calc R 1 . .
C C19 1.2364(3) 0.61845(15) 0.0991(2) 0.0380(6) Uani d . 1 . .
H H19A 1.2087 0.6383 0.0297 0.046 Uiso calc R 1 . .
H H19B 1.2714 0.5725 0.0961 0.046 Uiso calc R 1 . .
H H19C 1.3109 0.6459 0.1456 0.046 Uiso calc R 1 . .
C C20 0.7003(2) 0.45865(10) 0.24260(16) 0.0190(4) Uani d . 1 . .
C C21 0.5841(2) 0.47540(11) 0.15902(16) 0.0211(4) Uani d . 1 . .
H H21 0.5468 0.5199 0.1518 0.025 Uiso calc R 1 . .
C C22 0.5235(2) 0.42619(11) 0.08651(17) 0.0228(5) Uani d . 1 . .
H H22 0.4445 0.4377 0.0293 0.027 Uiso calc R 1 . .
C C23 0.5747(2) 0.36063(11) 0.09503(18) 0.0251(5) Uani d . 1 . .
C C24 0.6912(2) 0.34575(11) 0.17858(19) 0.0277(5) Uani d . 1 . .
H H24 0.7287 0.3013 0.1858 0.033 Uiso calc R 1 . .
C C25 0.7547(2) 0.39399(11) 0.25185(18) 0.0233(5) Uani d . 1 . .
H H25 0.8350 0.3827 0.3081 0.028 Uiso calc R 1 . .
C C26 0.5040(3) 0.30853(13) 0.0151(2) 0.0374(6) Uani d . 1 . .
H H26A 0.5641 0.2684 0.0240 0.045 Uiso calc R 1 . .
H H26B 0.4892 0.3272 -0.0543 0.045 Uiso calc R 1 . .
H H26C 0.4129 0.2961 0.0238 0.045 Uiso calc R 1 . .
H H1N 0.313(2) 0.4242(11) 0.4505(17) 0.010(5) Uiso d . 1 . .

loop_
_atom_site_aniso_label
_atom_site_aniso_U_11
_atom_site_aniso_U_22
_atom_site_aniso_U_33
_atom_site_aniso_U_12
_atom_site_aniso_U_13
_atom_site_aniso_U_23
Cu1 0.00918(16) 0.01796(18) 0.02017(18) 0.00287(13) -0.00105(13) -0.00585(14)
P1 0.0135(2) 0.0205(3) 0.0162(2) -0.00016(19) 0.0050(2) 0.0009(2)
S1 0.0133(2) 0.0297(3) 0.0214(3) 0.0016(2) 0.0055(2) 0.0021(2)
S2 0.0159(2) 0.0296(3) 0.0201(3) -0.0048(2) 0.0055(2) -0.0039(2)
O1 0.0156(7) 0.0284(8) 0.0194(7) 0.0006(6) 0.0062(6) 0.0053(6)
O2 0.0194(7) 0.0201(7) 0.0179(7) 0.0027(6) 0.0034(6) -0.0002(6)
N1 0.0111(8) 0.0157(9) 0.0154(8) 0.0015(6) 0.0033(7) 0.0002(7)
N2 0.0107(8) 0.0172(8) 0.0166(8) 0.0004(6) 0.0023(6) -0.0003(7)
C1 0.0119(9) 0.0186(10) 0.0186(10) 0.0001(7) -0.0003(8) -0.0010(8)
C2 0.0095(9) 0.0168(10) 0.0256(11) 0.0004(7) 0.0018(8) -0.0012(8)
C3 0.0131(9) 0.0191(10) 0.0188(10) 0.0015(7) 0.0058(8) 0.0009(8)
C4 0.0140(9) 0.0177(10) 0.0305(12) 0.0017(8) 0.0031(9) -0.0067(9)
C5 0.0127(9) 0.0196(10) 0.0178(10) -0.0006(7) 0.0050(8) -0.0028(8)
C6 0.0147(10) 0.0168(10) 0.0297(11) 0.0043(8) 0.0032(9) -0.0003(8)
C7 0.0136(9) 0.0188(10) 0.0169(10) 0.0016(7) 0.0012(8) -0.0044(8)
C8 0.0181(10) 0.0223(11) 0.0176(10) 0.0001(8) 0.0039(8) -0.0036(8)
C9 0.0175(10) 0.0226(11) 0.0289(12) -0.0023(8) 0.0050(9) -0.0048(9)
C10 0.0191(11) 0.0296(12) 0.0270(12) -0.0016(9) -0.0030(9) -0.0123(10)
C11 0.0260(12) 0.0355(13) 0.0166(10) 0.0042(10) -0.0004(9) -0.0054(9)
C12 0.0219(11) 0.0277(12) 0.0183(10) 0.0014(9) 0.0051(9) 0.0000(9)
C13 0.0154(10) 0.0290(12) 0.0162(10) 0.0004(8) 0.0059(8) 0.0057(8)
C14 0.0240(11) 0.0312(12) 0.0194(11) -0.0051(9) 0.0085(9) -0.0012(9)
C15 0.0248(11) 0.0410(14) 0.0185(11) 0.0018(10) 0.0094(9) -0.0002(10)
C16 0.0170(10) 0.0449(14) 0.0154(10) 0.0006(9) 0.0030(8) 0.0102(10)
C17 0.0203(11) 0.0318(12) 0.0221(11) -0.0050(9) 0.0031(9) 0.0102(9)
C18 0.0223(11) 0.0228(11) 0.0210(11) 0.0010(8) 0.0058(9) 0.0053(8)
C19 0.0198(11) 0.0663(19) 0.0288(13) -0.0008(12) 0.0086(10) 0.0091(12)
C20 0.0202(10) 0.0223(11) 0.0172(10) -0.0033(8) 0.0094(8) -0.0001(8)
C21 0.0237(11) 0.0220(11) 0.0184(10) -0.0011(8) 0.0077(9) 0.0030(8)
C22 0.0236(11) 0.0260(12) 0.0204(10) -0.0077(9) 0.0093(9) 0.0008(9)
C23 0.0280(12) 0.0274(12) 0.0268(12) -0.0104(9) 0.0184(10) -0.0044(9)
C24 0.0295(12) 0.0208(11) 0.0379(13) -0.0010(9) 0.0178(11) 0.0008(10)
C25 0.0217(10) 0.0225(11) 0.0277(11) 0.0013(8) 0.0104(9) 0.0039(9)
C26 0.0385(14) 0.0340(14) 0.0445(16) -0.0150(11) 0.0198(13) -0.0120(12)

loop_
_atom_type_symbol
_atom_type_description
_atom_type_scat_dispersion_real
_atom_type_scat_dispersion_imag
_atom_type_scat_source
C C 0.0033 0.0016 'International Tables Vol C Tables 4.2.6.8 and 6.1.1.4'
H H 0.0000 0.0000 'International Tables Vol C Tables 4.2.6.8 and 6.1.1.4'
N N 0.0061 0.0033 'International Tables Vol C Tables 4.2.6.8 and 6.1.1.4'
O O 0.0106 0.0060 'International Tables Vol C Tables 4.2.6.8 and 6.1.1.4'
P P 0.1023 0.0942 'International Tables Vol C Tables 4.2.6.8 and 6.1.1.4'
S S 0.1246 0.1234 'International Tables Vol C Tables 4.2.6.8 and 6.1.1.4'
Cu Cu 0.3201 1.2651 'International Tables Vol C Tables 4.2.6.8 and 6.1.1.4'

loop_
_geom_angle_atom_site_label_1
_geom_angle_atom_site_label_2
_geom_angle_atom_site_label_3
_geom_angle_site_symmetry_1
_geom_angle_site_symmetry_3
_geom_angle
_geom_angle_publ_flag
N2 Cu1 N2 . 3_666 179.9990(10) ?
N2 Cu1 N1 . 3_666 95.10(7) ?
N2 Cu1 N1 3_666 3_666 84.90(7) ?
N2 Cu1 N1 . . 84.91(7) ?
N2 Cu1 N1 3_666 . 95.10(7) ?
N1 Cu1 N1 3_666 . 180.00(9) ?
N2 Cu1 S1 . . 79.57(5) ?
N2 Cu1 S1 3_666 . 100.43(5) ?
N1 Cu1 S1 3_666 . 83.94(5) ?
N1 Cu1 S1 . . 96.06(5) ?
O2 P1 O1 . . 102.03(8) ?
O2 P1 S2 . . 105.09(6) ?
O1 P1 S2 . . 111.92(6) ?
O2 P1 S1 . . 111.82(6) ?
O1 P1 S1 . . 105.98(6) ?
S2 P1 S1 . . 118.81(4) ?
P1 S1 Cu1 . . 106.29(3) ?
C13 O1 P1 . . 120.20(12) ?
C20 O2 P1 . . 127.06(13) ?
C5 N1 C1 3_666 . 113.27(16) ?
C5 N1 Cu1 3_666 . 115.14(12) ?
C1 N1 Cu1 . . 106.15(12) ?
C5 N1 H1N 3_666 . 110.0(15) ?
C1 N1 H1N . . 108.3(15) ?
Cu1 N1 H1N . . 103.3(15) ?
C3 N2 C2 . . 120.32(16) ?
C3 N2 Cu1 . . 127.88(14) ?
C2 N2 Cu1 . . 111.48(12) ?
N1 C1 C2 . . 108.76(16) ?
N1 C1 H1A . . 109.9 ?
C2 C1 H1A . . 109.9 ?
N1 C1 H1B . . 109.9 ?
C2 C1 H1B . . 109.9 ?
H1A C1 H1B . . 108.3 ?
N2 C2 C1 . . 108.72(15) ?
N2 C2 H2A . . 109.9 ?
C1 C2 H2A . . 109.9 ?
N2 C2 H2B . . 109.9 ?
C1 C2 H2B . . 109.9 ?
H2A C2 H2B . . 108.3 ?
N2 C3 C6 . . 123.65(18) ?
N2 C3 C4 . . 121.68(18) ?
C6 C3 C4 . . 114.57(17) ?
C3 C4 C5 . . 119.40(17) ?
C3 C4 H4A . . 107.5 ?
C5 C4 H4A . . 107.5 ?
C3 C4 H4B . . 107.5 ?
C5 C4 H4B . . 107.5 ?
H4A C4 H4B . . 107.0 ?
N1 C5 C7 3_666 . 112.89(16) ?
N1 C5 C4 3_666 . 110.59(16) ?
C7 C5 C4 . . 109.37(16) ?
N1 C5 H5 3_666 . 107.9 ?
C7 C5 H5 . . 107.9 ?
C4 C5 H5 . . 107.9 ?
C3 C6 H6A . . 109.5 ?
C3 C6 H6B . . 109.5 ?
H6A C6 H6B . . 109.5 ?
C3 C6 H6C . . 109.5 ?
H6A C6 H6C . . 109.5 ?
H6B C6 H6C . . 109.5 ?
C12 C7 C8 . . 118.42(19) ?
C12 C7 C5 . . 120.90(19) ?
C8 C7 C5 . . 120.67(18) ?
C9 C8 C7 . . 120.6(2) ?
C9 C8 H8 . . 119.7 ?
C7 C8 H8 . . 119.7 ?
C10 C9 C8 . . 120.1(2) ?
C10 C9 H9 . . 120.0 ?
C8 C9 H9 . . 120.0 ?
C11 C10 C9 . . 119.8(2) ?
C11 C10 H10 . . 120.1 ?
C9 C10 H10 . . 120.1 ?
C10 C11 C12 . . 120.2(2) ?
C10 C11 H11 . . 119.9 ?
C12 C11 H11 . . 119.9 ?
C7 C12 C11 . . 120.9(2) ?
C7 C12 H12 . . 119.5 ?
C11 C12 H12 . . 119.5 ?
C14 C13 C18 . . 120.6(2) ?
C14 C13 O1 . . 119.69(19) ?
C18 C13 O1 . . 119.67(19) ?
C13 C14 C15 . . 119.4(2) ?
C13 C14 H14 . . 120.3 ?
C15 C14 H14 . . 120.3 ?
C14 C15 C16 . . 121.5(2) ?
C14 C15 H15 . . 119.3 ?
C16 C15 H15 . . 119.3 ?
C17 C16 C15 . . 118.1(2) ?
C17 C16 C19 . . 121.5(2) ?
C15 C16 C19 . . 120.4(2) ?
C16 C17 C18 . . 121.1(2) ?
C16 C17 H17 . . 119.5 ?
C18 C17 H17 . . 119.5 ?
C13 C18 C17 . . 119.4(2) ?
C13 C18 H18 . . 120.3 ?
C17 C18 H18 . . 120.3 ?
C16 C19 H19A . . 109.5 ?
C16 C19 H19B . . 109.5 ?
H19A C19 H19B . . 109.5 ?
C16 C19 H19C . . 109.5 ?
H19A C19 H19C . . 109.5 ?
H19B C19 H19C . . 109.5 ?
C25 C20 O2 . . 115.45(19) ?
C25 C20 C21 . . 120.1(2) ?
O2 C20 C21 . . 124.44(19) ?
C22 C21 C20 . . 119.0(2) ?
C22 C21 H21 . . 120.5 ?
C20 C21 H21 . . 120.5 ?
C21 C22 C23 . . 122.0(2) ?
C21 C22 H22 . . 119.0 ?
C23 C22 H22 . . 119.0 ?
C24 C23 C22 . . 117.6(2) ?
C24 C23 C26 . . 122.3(2) ?
C22 C23 C26 . . 120.1(2) ?
C25 C24 C23 . . 121.7(2) ?
C25 C24 H24 . . 119.1 ?
C23 C24 H24 . . 119.1 ?
C20 C25 C24 . . 119.6(2) ?
C20 C25 H25 . . 120.2 ?
C24 C25 H25 . . 120.2 ?
C23 C26 H26A . . 109.5 ?
C23 C26 H26B . . 109.5 ?
H26A C26 H26B . . 109.5 ?
C23 C26 H26C . . 109.5 ?
H26A C26 H26C . . 109.5 ?
H26B C26 H26C . . 109.5 ?

loop_
_geom_bond_atom_site_label_1
_geom_bond_atom_site_label_2
_geom_bond_site_symmetry_2
_geom_bond_distance
_geom_bond_publ_flag
Cu1 N2 . 1.9899(16) ?
Cu1 N2 3_666 1.9900(16) ?
Cu1 N1 3_666 2.0074(16) ?
Cu1 N1 . 2.0074(16) ?
Cu1 S1 . 3.0090(7) ?
P1 O2 . 1.6272(15) ?
P1 O1 . 1.6283(15) ?
P1 S2 . 1.9489(8) ?
P1 S1 . 1.9577(8) ?
O1 C13 . 1.407(2) ?
O2 C20 . 1.388(2) ?
N1 C5 3_666 1.475(2) ?
N1 C1 . 1.479(2) ?
N1 H1N . 0.81(2) ?
N2 C3 . 1.274(3) ?
N2 C2 . 1.477(2) ?
C1 C2 . 1.516(3) ?
C1 H1A . 0.9900 ?
C1 H1B . 0.9900 ?
C2 H2A . 0.9900 ?
C2 H2B . 0.9900 ?
C3 C6 . 1.502(3) ?
C3 C4 . 1.503(3) ?
C4 C5 . 1.526(3) ?
C4 H4A . 0.9900 ?
C4 H4B . 0.9900 ?
C5 N1 3_666 1.475(2) ?
C5 C7 . 1.521(3) ?
C5 H5 . 1.0000 ?
C6 H6A . 0.9800 ?
C6 H6B . 0.9800 ?
C6 H6C . 0.9800 ?
C7 C12 . 1.383(3) ?
C7 C8 . 1.401(3) ?
C8 C9 . 1.387(3) ?
C8 H8 . 0.9500 ?
C9 C10 . 1.384(3) ?
C9 H9 . 0.9500 ?
C10 C11 . 1.379(3) ?
C10 H10 . 0.9500 ?
C11 C12 . 1.389(3) ?
C11 H11 . 0.9500 ?
C12 H12 . 0.9500 ?
C13 C14 . 1.379(3) ?
C13 C18 . 1.383(3) ?
C14 C15 . 1.385(3) ?
C14 H14 . 0.9500 ?
C15 C16 . 1.391(3) ?
C15 H15 . 0.9500 ?
C16 C17 . 1.388(3) ?
C16 C19 . 1.510(3) ?
C17 C18 . 1.392(3) ?
C17 H17 . 0.9500 ?
C18 H18 . 0.9500 ?
C19 H19A . 0.9800 ?
C19 H19B . 0.9800 ?
C19 H19C . 0.9800 ?
C20 C25 . 1.383(3) ?
C20 C21 . 1.393(3) ?
C21 C22 . 1.387(3) ?
C21 H21 . 0.9500 ?
C22 C23 . 1.388(3) ?
C22 H22 . 0.9500 ?
C23 C24 . 1.386(3) ?
C23 C26 . 1.508(3) ?
C24 C25 . 1.386(3) ?
C24 H24 . 0.9500 ?
C25 H25 . 0.9500 ?
C26 H26A . 0.9800 ?
C26 H26B . 0.9800 ?
C26 H26C . 0.9800 ?

loop_
_geom_hbond_atom_site_label_D
_geom_hbond_atom_site_label_H
_geom_hbond_atom_site_label_A
_geom_hbond_site_symmetry_A
_geom_hbond_distance_DH
_geom_hbond_distance_HA
_geom_hbond_distance_DA
_geom_hbond_angle_DHA
N1 H1N S2 3_666 0.81(2) 2.73(2) 3.4868(19) 157
C6 H6C S2 1_455 0.98 2.80 3.755(2) 164

loop_
_geom_torsion_atom_site_label_1
_geom_torsion_atom_site_label_2
_geom_torsion_atom_site_label_3
_geom_torsion_atom_site_label_4
_geom_torsion_site_symmetry_1
_geom_torsion_site_symmetry_2
_geom_torsion_site_symmetry_3
_geom_torsion_site_symmetry_4
_geom_torsion
_geom_torsion_publ_flag
O2 P1 S1 Cu1 . . . . 56.88(6) ?
O1 P1 S1 Cu1 . . . . 167.26(6) ?
S2 P1 S1 Cu1 . . . . -65.82(4) ?
N2 Cu1 S1 P1 . . . . 152.82(5) ?
N2 Cu1 S1 P1 3_666 . . . -27.17(5) ?
N1 Cu1 S1 P1 3_666 . . . 56.49(5) ?
N1 Cu1 S1 P1 . . . . -123.51(5) ?
O2 P1 O1 C13 . . . . -59.27(16) ?
S2 P1 O1 C13 . . . . 52.61(16) ?
S1 P1 O1 C13 . . . . -176.42(13) ?
O1 P1 O2 C20 . . . . -62.66(17) ?
S2 P1 O2 C20 . . . . -179.58(14) ?
S1 P1 O2 C20 . . . . 50.21(17) ?
N2 Cu1 N1 C5 . . . 3_666 152.28(14) ?
N2 Cu1 N1 C5 3_666 . . 3_666 -27.72(14) ?
S1 Cu1 N1 C5 . . . 3_666 73.36(13) ?
N2 Cu1 N1 C1 . . . . 26.10(13) ?
N2 Cu1 N1 C1 3_666 . . . -153.90(13) ?
S1 Cu1 N1 C1 . . . . -52.82(12) ?
N1 Cu1 N2 C3 3_666 . . . 5.34(18) ?
N1 Cu1 N2 C3 . . . . -174.66(18) ?
S1 Cu1 N2 C3 . . . . -77.53(17) ?
N1 Cu1 N2 C2 3_666 . . . 178.79(13) ?
N1 Cu1 N2 C2 . . . . -1.21(13) ?
S1 Cu1 N2 C2 . . . . 95.92(13) ?
C5 N1 C1 C2 3_666 . . . -173.11(16) ?
Cu1 N1 C1 C2 . . . . -45.81(17) ?
C3 N2 C2 C1 . . . . 150.36(18) ?
Cu1 N2 C2 C1 . . . . -23.66(19) ?
N1 C1 C2 N2 . . . . 46.1(2) ?
C2 N2 C3 C6 . . . . -2.5(3) ?
Cu1 N2 C3 C6 . . . . 170.41(15) ?
C2 N2 C3 C4 . . . . -178.72(18) ?
Cu1 N2 C3 C4 . . . . -5.8(3) ?
N2 C3 C4 C5 . . . . -27.8(3) ?
C6 C3 C4 C5 . . . . 155.67(19) ?
C3 C4 C5 N1 . . . 3_666 62.8(2) ?
C3 C4 C5 C7 . . . . -172.28(18) ?
N1 C5 C7 C12 3_666 . . . -120.0(2) ?
C4 C5 C7 C12 . . . . 116.4(2) ?
N1 C5 C7 C8 3_666 . . . 60.8(2) ?
C4 C5 C7 C8 . . . . -62.8(2) ?
C12 C7 C8 C9 . . . . -0.7(3) ?
C5 C7 C8 C9 . . . . 178.54(18) ?
C7 C8 C9 C10 . . . . -0.1(3) ?
C8 C9 C10 C11 . . . . 0.6(3) ?
C9 C10 C11 C12 . . . . -0.4(3) ?
C8 C7 C12 C11 . . . . 0.8(3) ?
C5 C7 C12 C11 . . . . -178.35(19) ?
C10 C11 C12 C7 . . . . -0.3(3) ?
P1 O1 C13 C14 . . . . 88.0(2) ?
P1 O1 C13 C18 . . . . -94.8(2) ?
C18 C13 C14 C15 . . . . -0.6(3) ?
O1 C13 C14 C15 . . . . 176.68(19) ?
C13 C14 C15 C16 . . . . -1.2(3) ?
C14 C15 C16 C17 . . . . 2.5(3) ?
C14 C15 C16 C19 . . . . -175.1(2) ?
C15 C16 C17 C18 . . . . -2.0(3) ?
C19 C16 C17 C18 . . . . 175.5(2) ?
C14 C13 C18 C17 . . . . 1.0(3) ?
O1 C13 C18 C17 . . . . -176.24(18) ?
C16 C17 C18 C13 . . . . 0.3(3) ?
P1 O2 C20 C25 . . . . -176.35(14) ?
P1 O2 C20 C21 . . . . 6.4(3) ?
C25 C20 C21 C22 . . . . 0.7(3) ?
O2 C20 C21 C22 . . . . 177.87(18) ?
C20 C21 C22 C23 . . . . 0.4(3) ?
C21 C22 C23 C24 . . . . -1.0(3) ?
C21 C22 C23 C26 . . . . 179.1(2) ?
C22 C23 C24 C25 . . . . 0.5(3) ?
C26 C23 C24 C25 . . . . -179.6(2) ?
O2 C20 C25 C24 . . . . -178.60(19) ?
C21 C20 C25 C24 . . . . -1.2(3) ?
C23 C24 C25 C20 . . . . 0.6(3) ?
